data_2225162
loop_
_publ_author_name
'Kim, Hee-Joon'

_publ_section_title
;
 Dibenzyl
 3,3'-diethyl-4,4'-dimethyl-2,2'-methylenebis(pyrrole-5-carboxylate)
;
_journal_issue 3
_journal_name_full 'Acta Crystallographica Section E'
_journal_page_first o566
_journal_paper_doi 10.1107/S1600536810004459
_journal_volume 66
_journal_year 2010
_chemical_formula_iupac 'C31 H34 N2 O4'
_chemical_formula_moiety 'C31 H34 N2 O4'
_chemical_formula_sum 'C31 H34 N2 O4'
_chemical_formula_weight 498.60
_chemical_name_systematic
;
Dibenzyl 3,3'-diethyl-4,4'-dimethyl-2,2'-methylenebis(pyrrole-5-carboxylate)
;
_space_group_IT_number 13
_symmetry_cell_setting monoclinic
_symmetry_space_group_name_Hall '-P 2yac'
_symmetry_space_group_name_H-M 'P 1 2/n 1'
_atom_sites_solution_hydrogens geom
_atom_sites_solution_primary direct
_atom_sites_solution_secondary difmap
_audit_creation_method SHELXTL
_cell_angle_alpha 90.00
_cell_angle_beta 104.373(3)
_cell_angle_gamma 90.00
_cell_formula_units_Z 4
_cell_length_a 14.2002(9)
_cell_length_b 7.9220(5)
_cell_length_c 25.0939(16)
_cell_measurement_reflns_used 9928
_cell_measurement_temperature 162(2)
_cell_measurement_theta_max 24.37
_cell_measurement_theta_min 2.58
_cell_volume 2734.6(3)
_computing_cell_refinement 'SAINT (Bruker, 1998)'
_computing_data_collection 'SMART (Bruker, 1998)'
_computing_data_reduction 'SAINT (Bruker, 1998)'
_computing_molecular_graphics 'SHELXTL (Sheldrick, 2008)'
_computing_publication_material 'SHELXTL (Sheldrick, 2008)'
_computing_structure_refinement 'SHELXTL (Sheldrick, 2008)'
_computing_structure_solution 'SHELXTL (Sheldrick, 2008)'
_diffrn_ambient_temperature 162(2)
_diffrn_measured_fraction_theta_full 0.997
_diffrn_measured_fraction_theta_max 0.997
_diffrn_measurement_device_type 'Bruker SMART APEX CCD'
_diffrn_measurement_method '\f and \w scans'
_diffrn_radiation_monochromator graphite
_diffrn_radiation_source 'fine-focus sealed tube'
_diffrn_radiation_type MoK\a
_diffrn_radiation_wavelength 0.71073
_diffrn_reflns_av_R_equivalents 0.0591
_diffrn_reflns_av_sigmaI/netI 0.0469
_diffrn_reflns_limit_h_max 18
_diffrn_reflns_limit_h_min -18
_diffrn_reflns_limit_k_max 10
_diffrn_reflns_limit_k_min -10
_diffrn_reflns_limit_l_max 32
_diffrn_reflns_limit_l_min -31
_diffrn_reflns_number 37570
_diffrn_reflns_theta_full 27.55
_diffrn_reflns_theta_max 27.55
_diffrn_reflns_theta_min 1.51
_exptl_absorpt_coefficient_mu 0.080
_exptl_absorpt_correction_T_max 0.9933
_exptl_absorpt_correction_T_min 0.9722
_exptl_absorpt_correction_type multi-scan
_exptl_absorpt_process_details '(SADABS; Bruker, 1998)'
_exptl_crystal_colour colourless
_exptl_crystal_density_diffrn 1.211
_exptl_crystal_density_method 'not measured'
_exptl_crystal_description plate
_exptl_crystal_F_000 1064
_exptl_crystal_size_max 0.35
_exptl_crystal_size_mid 0.32
_exptl_crystal_size_min 0.08
_refine_diff_density_max 0.286
_refine_diff_density_min -0.264
_refine_ls_extinction_method none
_refine_ls_goodness_of_fit_ref 1.046
_refine_ls_hydrogen_treatment mixed
_refine_ls_matrix_type full
_refine_ls_number_constraints 0
_refine_ls_number_parameters 346
_refine_ls_number_reflns 6304
_refine_ls_number_restraints 0
_refine_ls_restrained_S_all 1.046
_refine_ls_R_factor_all 0.0779
_refine_ls_R_factor_gt 0.0491
_refine_ls_shift/su_max 0.001
_refine_ls_shift/su_mean 0.000
_refine_ls_structure_factor_coef Fsqd
_refine_ls_weighting_details 'calc w=1/[\s^2^(Fo^2^)+(0.0505P)^2^+0.9530P] where P=(Fo^2^+2Fc^2^)/3'
_refine_ls_weighting_scheme calc
_refine_ls_wR_factor_gt 0.1194
_refine_ls_wR_factor_ref 0.1357
_reflns_number_gt 4371
_reflns_number_total 6304
_reflns_threshold_expression I>2\s(I)
_cod_data_source_file bh2271.cif
_cod_data_source_block I
_cod_original_sg_symbol_H-M 'P 2/n'
_cod_database_code 2225162
_cod_database_fobs_code 2225162

loop_
_symmetry_equiv_pos_as_xyz
'x, y, z'
'-x+1/2, y, -z+1/2'
'-x, -y, -z'
'x-1/2, -y, z-1/2'

loop_
_atom_site_type_symbol
_atom_site_label
_atom_site_fract_x
_atom_site_fract_y
_atom_site_fract_z
_atom_site_U_iso_or_equiv
_atom_site_adp_type
_atom_site_calc_flag
_atom_site_refinement_flags
_atom_site_occupancy
_atom_site_disorder_assembly
_atom_site_disorder_group
O O1 0.84641(10) 0.85654(17) 0.91775(6) 0.0528(4) Uani d . 1 . .
O O2 0.75643(10) 0.65074(17) 0.86750(7) 0.0603(4) Uani d . 1 . .
O O3 0.76635(7) 0.24675(15) 0.68188(4) 0.0342(3) Uani d . 1 . .
O O4 0.87580(7) 0.18152(15) 0.63406(4) 0.0334(3) Uani d . 1 . .
N N1 0.90073(10) 0.43117(18) 0.88502(5) 0.0310(3) Uani d . 1 . .
H H1 0.8449(15) 0.396(3) 0.8648(8) 0.047(6) Uiso d . 1 . .
N N2 0.90338(9) 0.17664(17) 0.77990(5) 0.0285(3) Uani d . 1 . .
H H2 0.8449(14) 0.204(2) 0.7845(7) 0.045(5) Uiso d . 1 . .
C C1 0.91713(12) 0.5906(2) 0.90767(7) 0.0339(4) Uani d . 1 . .
C C2 1.01355(12) 0.5990(2) 0.93634(6) 0.0348(4) Uani d . 1 . .
C C3 1.05588(12) 0.4413(2) 0.93042(6) 0.0327(4) Uani d . 1 . .
C C4 0.98377(11) 0.3399(2) 0.89853(6) 0.0295(3) Uani d . 1 . .
C C5 0.98552(12) 0.1610(2) 0.87970(6) 0.0319(4) Uani d . 1 . .
H H5A 0.9283 0.1010 0.8863 0.038 Uiso calc R 1 . .
H H5B 1.0445 0.1051 0.9021 0.038 Uiso calc R 1 . .
C C6 0.98473(11) 0.1445(2) 0.82008(6) 0.0294(3) Uani d . 1 . .
C C7 1.05896(11) 0.1041(2) 0.79533(7) 0.0315(4) Uani d . 1 . .
C C8 1.01998(11) 0.1126(2) 0.73787(7) 0.0310(4) Uani d . 1 . .
C C9 0.92347(11) 0.1592(2) 0.72921(6) 0.0287(3) Uani d . 1 . .
C C10 1.06422(14) 0.7464(2) 0.96891(8) 0.0461(5) Uani d . 1 . .
H H10A 1.0161 0.8318 0.9723 0.069 Uiso calc R 1 . .
H H10B 1.1105 0.7954 0.9501 0.069 Uiso calc R 1 . .
H H10C 1.0991 0.7081 1.0056 0.069 Uiso calc R 1 . .
C C11 1.07570(12) 0.0804(3) 0.69528(7) 0.0426(4) Uani d . 1 . .
H H11A 1.0525 0.1566 0.6640 0.064 Uiso calc R 1 . .
H H11B 1.0659 -0.0369 0.6827 0.064 Uiso calc R 1 . .
H H11C 1.1451 0.1004 0.7113 0.064 Uiso calc R 1 . .
C C12 1.16037(12) 0.3931(3) 0.95415(7) 0.0422(4) Uani d . 1 . .
H H12A 1.1652 0.2685 0.9563 0.051 Uiso calc R 1 . .
H H12B 1.1815 0.4379 0.9921 0.051 Uiso calc R 1 . .
C C13 1.22892(14) 0.4582(3) 0.92102(9) 0.0538(5) Uani d . 1 . .
H H13A 1.2952 0.4199 0.9380 0.081 Uiso calc R 1 . .
H H13B 1.2273 0.5818 0.9203 0.081 Uiso calc R 1 . .
H H13C 1.2085 0.4148 0.8833 0.081 Uiso calc R 1 . .
C C14 1.16166(11) 0.0618(2) 0.82435(7) 0.0399(4) Uani d . 1 . .
H H14A 1.1742 0.1008 0.8630 0.048 Uiso calc R 1 . .
H H14B 1.2061 0.1243 0.8067 0.048 Uiso calc R 1 . .
C C15 1.18485(14) -0.1252(3) 0.82408(9) 0.0533(5) Uani d . 1 . .
H H15A 1.2535 -0.1434 0.8425 0.080 Uiso calc R 1 . .
H H15B 1.1721 -0.1653 0.7860 0.080 Uiso calc R 1 . .
H H15C 1.1440 -0.1875 0.8435 0.080 Uiso calc R 1 . .
C C16 0.84033(13) 0.7142(2) 0.89944(8) 0.0416(4) Uani d . 1 . .
C C17 0.67700(17) 0.7704(3) 0.85195(13) 0.0862(9) Uani d . 1 . .
H H17A 0.6956 0.8644 0.8306 0.103 Uiso calc R 1 . .
H H17B 0.6614 0.8179 0.8852 0.103 Uiso calc R 1 . .
C C18 0.59147(15) 0.6804(3) 0.81813(9) 0.0532(5) Uani d . 1 . .
C C19 0.58054(18) 0.6486(3) 0.76239(10) 0.0682(7) Uani d . 1 . .
H H19A 0.6301 0.6828 0.7453 0.082 Uiso calc R 1 . .
C C20 0.4995(2) 0.5688(3) 0.73183(10) 0.0717(7) Uani d . 1 . .
H H20A 0.4937 0.5482 0.6939 0.086 Uiso calc R 1 . .
C C21 0.4286(2) 0.5196(3) 0.75463(12) 0.0751(8) Uani d . 1 . .
H H21A 0.3728 0.4646 0.7328 0.090 Uiso calc R 1 . .
C C22 0.43577(19) 0.5477(3) 0.80892(13) 0.0766(8) Uani d . 1 . .
H H22A 0.3850 0.5135 0.8250 0.092 Uiso calc R 1 . .
C C23 0.51800(19) 0.6269(3) 0.84062(10) 0.0637(6) Uani d . 1 . .
H H23A 0.5234 0.6445 0.8787 0.076 Uiso calc R 1 . .
C C24 0.84815(11) 0.1997(2) 0.68106(6) 0.0276(3) Uani d . 1 . .
C C25 0.80269(12) 0.2219(2) 0.58423(6) 0.0359(4) Uani d . 1 . .
H H25A 0.7837 0.3421 0.5844 0.043 Uiso calc R 1 . .
H H25B 0.7441 0.1514 0.5814 0.043 Uiso calc R 1 . .
C C26 0.84675(12) 0.1871(2) 0.53687(6) 0.0324(4) Uani d . 1 . .
C C27 0.81372(12) 0.0548(2) 0.50133(7) 0.0405(4) Uani d . 1 . .
H H27A 0.7629 -0.0156 0.5069 0.049 Uiso calc R 1 . .
C C28 0.85450(14) 0.0244(3) 0.45761(7) 0.0478(5) Uani d . 1 . .
H H28A 0.8312 -0.0662 0.4331 0.057 Uiso calc R 1 . .
C C29 0.92838(15) 0.1244(3) 0.44945(7) 0.0490(5) Uani d . 1 . .
H H29A 0.9560 0.1032 0.4193 0.059 Uiso calc R 1 . .
C C30 0.96260(15) 0.2558(3) 0.48502(8) 0.0496(5) Uani d . 1 . .
H H30A 1.0142 0.3247 0.4796 0.060 Uiso calc R 1 . .
C C31 0.92170(14) 0.2872(2) 0.52860(7) 0.0414(4) Uani d . 1 . .
H H31A 0.9452 0.3780 0.5530 0.050 Uiso calc R 1 . .

loop_
_atom_site_aniso_label
_atom_site_aniso_U_11
_atom_site_aniso_U_22
_atom_site_aniso_U_33
_atom_site_aniso_U_12
_atom_site_aniso_U_13
_atom_site_aniso_U_23
O1 0.0556(8) 0.0344(8) 0.0696(9) -0.0040(6) 0.0177(7) -0.0095(7)
O2 0.0426(8) 0.0386(8) 0.0881(11) 0.0093(6) -0.0059(7) -0.0128(7)
O3 0.0246(6) 0.0458(7) 0.0335(6) 0.0038(5) 0.0095(5) 0.0045(5)
O4 0.0264(6) 0.0474(7) 0.0267(5) 0.0018(5) 0.0072(5) -0.0004(5)
N1 0.0286(7) 0.0331(8) 0.0300(7) -0.0034(6) 0.0047(6) -0.0023(6)
N2 0.0198(6) 0.0365(8) 0.0293(7) 0.0011(6) 0.0067(5) -0.0012(6)
C1 0.0390(9) 0.0325(9) 0.0308(8) -0.0042(7) 0.0098(7) -0.0021(7)
C2 0.0396(9) 0.0388(10) 0.0255(8) -0.0079(8) 0.0073(7) 0.0008(7)
C3 0.0335(9) 0.0401(10) 0.0227(7) -0.0062(7) 0.0035(6) 0.0036(7)
C4 0.0287(8) 0.0353(9) 0.0241(7) -0.0025(7) 0.0061(6) 0.0021(7)
C5 0.0295(8) 0.0349(9) 0.0297(8) 0.0011(7) 0.0042(7) 0.0040(7)
C6 0.0240(7) 0.0305(9) 0.0317(8) -0.0014(6) 0.0035(6) -0.0017(7)
C7 0.0229(8) 0.0337(9) 0.0365(9) -0.0017(7) 0.0046(6) -0.0067(7)
C8 0.0220(7) 0.0355(9) 0.0355(8) -0.0026(7) 0.0073(6) -0.0065(7)
C9 0.0238(7) 0.0340(9) 0.0288(8) -0.0018(6) 0.0074(6) -0.0033(7)
C10 0.0522(11) 0.0449(11) 0.0387(10) -0.0128(9) 0.0062(8) -0.0066(9)
C11 0.0289(9) 0.0586(12) 0.0426(10) 0.0007(8) 0.0137(7) -0.0106(9)
C12 0.0365(10) 0.0486(11) 0.0344(9) -0.0041(8) -0.0044(7) 0.0032(8)
C13 0.0353(10) 0.0589(13) 0.0647(13) -0.0043(9) 0.0075(9) 0.0014(11)
C14 0.0229(8) 0.0482(11) 0.0455(10) 0.0012(7) 0.0026(7) -0.0091(9)
C15 0.0381(10) 0.0506(12) 0.0624(13) 0.0104(9) -0.0042(9) -0.0059(10)
C16 0.0437(10) 0.0353(10) 0.0461(10) -0.0035(8) 0.0115(8) -0.0010(8)
C17 0.0564(14) 0.0475(14) 0.133(2) 0.0215(11) -0.0170(15) -0.0224(15)
C18 0.0521(12) 0.0439(12) 0.0589(13) 0.0229(10) 0.0051(10) -0.0037(10)
C19 0.0650(15) 0.0705(16) 0.0724(16) 0.0287(13) 0.0233(13) 0.0057(13)
C20 0.0748(17) 0.0749(17) 0.0536(13) 0.0352(14) -0.0066(13) -0.0125(13)
C21 0.0650(16) 0.0567(15) 0.089(2) 0.0198(13) -0.0085(14) -0.0120(14)
C22 0.0667(16) 0.0588(16) 0.108(2) 0.0098(13) 0.0284(16) 0.0136(16)
C23 0.0788(17) 0.0564(14) 0.0533(13) 0.0223(13) 0.0112(12) 0.0034(11)
C24 0.0241(7) 0.0294(8) 0.0307(8) -0.0033(6) 0.0096(6) -0.0001(7)
C25 0.0302(8) 0.0458(10) 0.0304(8) 0.0040(7) 0.0053(7) 0.0059(8)
C26 0.0316(8) 0.0368(9) 0.0276(8) 0.0038(7) 0.0051(7) 0.0050(7)
C27 0.0331(9) 0.0471(11) 0.0364(9) -0.0033(8) -0.0005(7) -0.0010(8)
C28 0.0486(11) 0.0553(12) 0.0332(9) 0.0020(10) -0.0018(8) -0.0113(9)
C29 0.0591(12) 0.0605(13) 0.0285(9) 0.0076(10) 0.0133(8) -0.0004(9)
C30 0.0582(12) 0.0535(13) 0.0430(10) -0.0070(10) 0.0236(9) 0.0045(10)
C31 0.0520(11) 0.0392(10) 0.0353(9) -0.0073(8) 0.0154(8) -0.0030(8)

loop_
_atom_type_symbol
_atom_type_description
_atom_type_scat_dispersion_real
_atom_type_scat_dispersion_imag
_atom_type_scat_source
C C 0.0033 0.0016 'International Tables Vol C Tables 4.2.6.8 and 6.1.1.4'
H H 0.0000 0.0000 'International Tables Vol C Tables 4.2.6.8 and 6.1.1.4'
N N 0.0061 0.0033 'International Tables Vol C Tables 4.2.6.8 and 6.1.1.4'
O O 0.0106 0.0060 'International Tables Vol C Tables 4.2.6.8 and 6.1.1.4'

loop_
_geom_angle_atom_site_label_1
_geom_angle_atom_site_label_2
_geom_angle_atom_site_label_3
_geom_angle_site_symmetry_1
_geom_angle_site_symmetry_3
_geom_angle
_geom_angle_publ_flag
C16 O2 C17 . . 115.28(16) ?
C24 O4 C25 . . 115.60(12) ?
C4 N1 C1 . . 109.76(14) ?
C4 N1 H1 . . 125.8(13) ?
C1 N1 H1 . . 124.5(13) ?
C6 N2 C9 . . 109.53(13) ?
C6 N2 H2 . . 126.6(12) ?
C9 N2 H2 . . 123.8(12) ?
N1 C1 C2 . . 107.62(15) ?
N1 C1 C16 . . 121.18(15) ?
C2 C1 C16 . . 131.20(16) ?
C1 C2 C3 . . 107.20(15) ?
C1 C2 C10 . . 126.87(17) ?
C3 C2 C10 . . 125.92(16) ?
C4 C3 C2 . . 107.49(14) ?
C4 C3 C12 . . 126.53(16) ?
C2 C3 C12 . . 125.98(15) ?
N1 C4 C3 . . 107.93(15) ?
N1 C4 C5 . . 120.59(14) ?
C3 C4 C5 . . 131.48(15) ?
C4 C5 C6 . . 113.68(13) ?
C4 C5 H5A . . 108.8 ?
C6 C5 H5A . . 108.8 ?
C4 C5 H5B . . 108.8 ?
C6 C5 H5B . . 108.8 ?
H5A C5 H5B . . 107.7 ?
N2 C6 C7 . . 108.19(14) ?
N2 C6 C5 . . 121.31(13) ?
C7 C6 C5 . . 130.45(14) ?
C6 C7 C8 . . 107.30(13) ?
C6 C7 C14 . . 126.19(15) ?
C8 C7 C14 . . 126.51(14) ?
C9 C8 C7 . . 107.16(13) ?
C9 C8 C11 . . 127.60(15) ?
C7 C8 C11 . . 125.22(14) ?
N2 C9 C8 . . 107.80(13) ?
N2 C9 C24 . . 118.19(13) ?
C8 C9 C24 . . 133.88(14) ?
C2 C10 H10A . . 109.5 ?
C2 C10 H10B . . 109.5 ?
H10A C10 H10B . . 109.5 ?
C2 C10 H10C . . 109.5 ?
H10A C10 H10C . . 109.5 ?
H10B C10 H10C . . 109.5 ?
C8 C11 H11A . . 109.5 ?
C8 C11 H11B . . 109.5 ?
H11A C11 H11B . . 109.5 ?
C8 C11 H11C . . 109.5 ?
H11A C11 H11C . . 109.5 ?
H11B C11 H11C . . 109.5 ?
C3 C12 C13 . . 113.60(15) ?
C3 C12 H12A . . 108.8 ?
C13 C12 H12A . . 108.8 ?
C3 C12 H12B . . 108.8 ?
C13 C12 H12B . . 108.8 ?
H12A C12 H12B . . 107.7 ?
C12 C13 H13A . . 109.5 ?
C12 C13 H13B . . 109.5 ?
H13A C13 H13B . . 109.5 ?
C12 C13 H13C . . 109.5 ?
H13A C13 H13C . . 109.5 ?
H13B C13 H13C . . 109.5 ?
C7 C14 C15 . . 113.73(15) ?
C7 C14 H14A . . 108.8 ?
C15 C14 H14A . . 108.8 ?
C7 C14 H14B . . 108.8 ?
C15 C14 H14B . . 108.8 ?
H14A C14 H14B . . 107.7 ?
C14 C15 H15A . . 109.5 ?
C14 C15 H15B . . 109.5 ?
H15A C15 H15B . . 109.5 ?
C14 C15 H15C . . 109.5 ?
H15A C15 H15C . . 109.5 ?
H15B C15 H15C . . 109.5 ?
O1 C16 O2 . . 122.53(17) ?
O1 C16 C1 . . 126.65(18) ?
O2 C16 C1 . . 110.82(16) ?
O2 C17 C18 . . 108.16(17) ?
O2 C17 H17A . . 110.1 ?
C18 C17 H17A . . 110.1 ?
O2 C17 H17B . . 110.1 ?
C18 C17 H17B . . 110.1 ?
H17A C17 H17B . . 108.4 ?
C23 C18 C19 . . 116.8(2) ?
C23 C18 C17 . . 120.8(2) ?
C19 C18 C17 . . 122.3(2) ?
C20 C19 C18 . . 121.0(2) ?
C20 C19 H19A . . 119.5 ?
C18 C19 H19A . . 119.5 ?
C21 C20 C19 . . 120.9(2) ?
C21 C20 H20A . . 119.6 ?
C19 C20 H20A . . 119.6 ?
C20 C21 C22 . . 120.4(3) ?
C20 C21 H21A . . 119.8 ?
C22 C21 H21A . . 119.8 ?
C21 C22 C23 . . 119.4(3) ?
C21 C22 H22A . . 120.3 ?
C23 C22 H22A . . 120.3 ?
C18 C23 C22 . . 121.4(2) ?
C18 C23 H23A . . 119.3 ?
C22 C23 H23A . . 119.3 ?
O3 C24 O4 . . 122.27(14) ?
O3 C24 C9 . . 124.37(14) ?
O4 C24 C9 . . 113.36(13) ?
O4 C25 C26 . . 107.03(13) ?
O4 C25 H25A . . 110.3 ?
C26 C25 H25A . . 110.3 ?
O4 C25 H25B . . 110.3 ?
C26 C25 H25B . . 110.3 ?
H25A C25 H25B . . 108.6 ?
C27 C26 C31 . . 119.28(16) ?
C27 C26 C25 . . 120.65(16) ?
C31 C26 C25 . . 120.07(16) ?
C26 C27 C28 . . 120.15(17) ?
C26 C27 H27A . . 119.9 ?
C28 C27 H27A . . 119.9 ?
C29 C28 C27 . . 120.34(18) ?
C29 C28 H28A . . 119.8 ?
C27 C28 H28A . . 119.8 ?
C28 C29 C30 . . 119.98(17) ?
C28 C29 H29A . . 120.0 ?
C30 C29 H29A . . 120.0 ?
C29 C30 C31 . . 119.88(18) ?
C29 C30 H30A . . 120.1 ?
C31 C30 H30A . . 120.1 ?
C30 C31 C26 . . 120.35(17) ?
C30 C31 H31A . . 119.8 ?
C26 C31 H31A . . 119.8 ?

loop_
_geom_bond_atom_site_label_1
_geom_bond_atom_site_label_2
_geom_bond_site_symmetry_2
_geom_bond_distance
_geom_bond_publ_flag
O1 C16 . 1.213(2) ?
O2 C16 . 1.356(2) ?
O2 C17 . 1.451(2) ?
O3 C24 . 1.2249(18) ?
O4 C24 . 1.3400(18) ?
O4 C25 . 1.4490(18) ?
N1 C4 . 1.352(2) ?
N1 C1 . 1.381(2) ?
N1 H1 . 0.87(2) ?
N2 C6 . 1.356(2) ?
N2 C9 . 1.3778(19) ?
N2 H2 . 0.893(19) ?
C1 C2 . 1.381(2) ?
C1 C16 . 1.442(3) ?
C2 C3 . 1.410(3) ?
C2 C10 . 1.502(2) ?
C3 C4 . 1.388(2) ?
C3 C12 . 1.504(2) ?
C4 C5 . 1.496(2) ?
C5 C6 . 1.499(2) ?
C5 H5A . 0.9900 ?
C5 H5B . 0.9900 ?
C6 C7 . 1.387(2) ?
C7 C8 . 1.412(2) ?
C7 C14 . 1.497(2) ?
C8 C9 . 1.383(2) ?
C8 C11 . 1.501(2) ?
C9 C24 . 1.437(2) ?
C10 H10A . 0.9800 ?
C10 H10B . 0.9800 ?
C10 H10C . 0.9800 ?
C11 H11A . 0.9800 ?
C11 H11B . 0.9800 ?
C11 H11C . 0.9800 ?
C12 C13 . 1.519(3) ?
C12 H12A . 0.9900 ?
C12 H12B . 0.9900 ?
C13 H13A . 0.9800 ?
C13 H13B . 0.9800 ?
C13 H13C . 0.9800 ?
C14 C15 . 1.518(3) ?
C14 H14A . 0.9900 ?
C14 H14B . 0.9900 ?
C15 H15A . 0.9800 ?
C15 H15B . 0.9800 ?
C15 H15C . 0.9800 ?
C17 C18 . 1.481(3) ?
C17 H17A . 0.9900 ?
C17 H17B . 0.9900 ?
C18 C23 . 1.371(3) ?
C18 C19 . 1.391(3) ?
C19 C20 . 1.368(4) ?
C19 H19A . 0.9500 ?
C20 C21 . 1.334(4) ?
C20 H20A . 0.9500 ?
C21 C22 . 1.359(4) ?
C21 H21A . 0.9500 ?
C22 C23 . 1.389(4) ?
C22 H22A . 0.9500 ?
C23 H23A . 0.9500 ?
C25 C26 . 1.500(2) ?
C25 H25A . 0.9900 ?
C25 H25B . 0.9900 ?
C26 C27 . 1.381(2) ?
C26 C31 . 1.384(2) ?
C27 C28 . 1.383(3) ?
C27 H27A . 0.9500 ?
C28 C29 . 1.370(3) ?
C28 H28A . 0.9500 ?
C29 C30 . 1.379(3) ?
C29 H29A . 0.9500 ?
C30 C31 . 1.382(2) ?
C30 H30A . 0.9500 ?
C31 H31A . 0.9500 ?

loop_
_geom_hbond_atom_site_label_D
_geom_hbond_atom_site_label_H
_geom_hbond_atom_site_label_A
_geom_hbond_site_symmetry_A
_geom_hbond_distance_DH
_geom_hbond_distance_HA
_geom_hbond_distance_DA
_geom_hbond_angle_DHA
_geom_hbond_publ_flag
N1 H1 O3 2_656 0.87(2) 2.09(2) 2.9334(18) 163.4(18) yes
N2 H2 O3 2_656 0.89(2) 2.00(2) 2.8610(17) 162.8(17) yes

loop_
_cod_related_entry_id
_cod_related_entry_database
_cod_related_entry_code
1 ChemSpider 490040
